data_4348407
loop_
_publ_author_name
'Zeng, Xianghua'
'Yao, Xiaojing'
'Zhang, Junyong'
'Zhang, Qi'
'Wu, Wenqian'
'Chai, Aihua'
'Wang, Jinlan'
'Zeng, Qingdao'
'Xie, Jingli'

_publ_section_title
;
 Construction of a series of zero-dimensional/one-dimensional crystalline
 Zn--S clusters -- effect of the character of bridging organic ligands on
 structural diversity
;
_journal_issue 2
_journal_name_full 'Inorganic Chemistry Frontiers'
_journal_page_first 164
_journal_paper_doi 10.1039/C4QI00227J
_journal_volume 2
_journal_year 2015
_chemical_formula_sum 'C102 H84 N2 S17 Zn8'
_chemical_formula_weight 2405.69
_space_group_IT_number 2
_space_group_name_Hall '-P 1'
_space_group_name_H-M_alt 'P -1'
_symmetry_cell_setting triclinic
_symmetry_space_group_name_H-M 'P -1'
_atom_sites_solution_hydrogens geom
_atom_sites_solution_primary direct
_atom_sites_solution_secondary difmap
_audit_creation_method SHELXL-97
_audit_update_record
;
2014-12-01 deposited with the CCDC.
2014-12-19 downloaded from the CCDC.
;
_cell_angle_alpha 90.982(2)
_cell_angle_beta 91.336(2)
_cell_angle_gamma 106.792(3)
_cell_formula_units_Z 2
_cell_length_a 13.3365(4)
_cell_length_b 13.4427(4)
_cell_length_c 29.4227(9)
_cell_measurement_temperature 150(2)
_cell_measurement_theta_max 25.5
_cell_measurement_theta_min 2.5
_cell_volume 5047.0(3)
_computing_cell_refinement 'SMART (Siemens, 1996)'
_computing_data_collection 'SMART (Siemens, 1996)'
_computing_data_reduction SAINT
_computing_molecular_graphics SHELXTL
_computing_publication_material
;
SHELXTL, PARST (Nardelli, 1995) and PLATON (Spek, 1990)
;
_computing_structure_refinement 'SHELXL-97 (Sheldrick, 1997)'
_computing_structure_solution 'SHELXS-97 (Sheldrick, 1990)'
_diffrn_ambient_temperature 150(2)
_diffrn_measured_fraction_theta_full 0.998
_diffrn_measured_fraction_theta_max 0.998
_diffrn_measurement_device_type 'CCD area detector'
_diffrn_measurement_method '\w scans'
_diffrn_radiation_monochromator graphite
_diffrn_radiation_source 'fine-focus sealed tube'
_diffrn_radiation_type MoK\a
_diffrn_radiation_wavelength 0.71073
_diffrn_reflns_av_R_equivalents 0.0648
_diffrn_reflns_av_sigmaI/netI 0.0633
_diffrn_reflns_limit_h_max 16
_diffrn_reflns_limit_h_min -16
_diffrn_reflns_limit_k_max 16
_diffrn_reflns_limit_k_min -16
_diffrn_reflns_limit_l_max 36
_diffrn_reflns_limit_l_min -36
_diffrn_reflns_number 79582
_diffrn_reflns_theta_full 26.02
_diffrn_reflns_theta_max 26.02
_diffrn_reflns_theta_min 2.81
_exptl_absorpt_coefficient_mu 2.266
_exptl_absorpt_correction_T_max 0.799
_exptl_absorpt_correction_T_min 0.765
_exptl_absorpt_correction_type empirical
_exptl_absorpt_process_details 'SADABS (Sheldrick, 1996)'
_exptl_crystal_colour grey
_exptl_crystal_density_diffrn 1.583
_exptl_crystal_density_method 'not measured'
_exptl_crystal_description block
_exptl_crystal_F_000 2444
_exptl_crystal_size_max 0.15
_exptl_crystal_size_mid 0.10
_exptl_crystal_size_min 0.10
_refine_diff_density_max 1.648
_refine_diff_density_min -1.334
_refine_diff_density_rms 0.325
_refine_ls_extinction_method none
_refine_ls_goodness_of_fit_ref 1.125
_refine_ls_hydrogen_treatment constr
_refine_ls_matrix_type full
_refine_ls_number_parameters 652
_refine_ls_number_reflns 19876
_refine_ls_number_restraints 0
_refine_ls_restrained_S_all 1.125
_refine_ls_R_factor_all 0.1547
_refine_ls_R_factor_gt 0.1373
_refine_ls_shift/su_max 0.000
_refine_ls_shift/su_mean 0.000
_refine_ls_structure_factor_coef Fsqd
_refine_ls_weighting_details 'calc w=1/[\s^2^(Fo^2^)+(0.0000P)^2^+534.7025P] where P=(Fo^2^+2Fc^2^)/3'
_refine_ls_weighting_scheme calc
_refine_ls_wR_factor_gt 0.3721
_refine_ls_wR_factor_ref 0.3797
_reflns_number_gt 15904
_reflns_number_total 19876
_reflns_threshold_expression >2sigma(I)
_cod_data_source_file c4qi00227j2.cif
_cod_data_source_block 4
_cod_depositor_comments
;
The following automatic conversions were performed:

data item '_symmetry_cell_setting' value 'Triclinic' was changed to
'triclinic' in accordance with the
/home/saulius/struct/COD-crude-data/automatic-downloads/DataCite-retrospective/RSC/depositions/lib/dictionaries/cif_core.dic
dictionary named 'cif_core.dic' version 2.4.2 last updated on
2011-04-26.

Automatic conversion script
Id: cif_fix_values 6909 2019-04-08 15:41:33Z antanas 
;
_cod_original_sg_symbol_H-M P-1
_cod_database_code 4348407

loop_
_symmetry_equiv_pos_as_xyz
'x, y, z'
'-x, -y, -z'

loop_
_atom_site_label
_atom_site_type_symbol
_atom_site_fract_x
_atom_site_fract_y
_atom_site_fract_z
_atom_site_U_iso_or_equiv
_atom_site_adp_type
_atom_site_occupancy
_atom_site_symmetry_multiplicity
_atom_site_calc_flag
_atom_site_refinement_flags
Zn1 Zn 0.16670(16) 0.32318(16) 0.17082(7) 0.0198(4) Uani 1 1 d .
Zn2 Zn 0.23305(16) 0.08699(16) 0.22343(7) 0.0191(4) Uani 1 1 d .
Zn3 Zn 0.44753(16) 0.32552(16) 0.19152(7) 0.0186(4) Uani 1 1 d .
Zn4 Zn 0.27013(15) 0.33991(15) 0.28940(7) 0.0176(4) Uani 1 1 d .
Zn5 Zn 0.17852(16) 0.08156(16) 0.34935(7) 0.0203(4) Uani 1 1 d .
Zn6 Zn 0.46350(16) 0.18223(16) 0.30545(7) 0.0184(4) Uani 1 1 d .
Zn7 Zn 0.56057(16) 0.46528(16) 0.29603(7) 0.0195(4) Uani 1 1 d .
Zn8 Zn 0.49183(16) 0.06589(16) 0.19667(7) 0.0199(4) Uani 1 1 d .
S1 S 0.0535(4) 0.3859(4) 0.12979(16) 0.0260(10) Uani 1 1 d .
S2 S 0.3221(3) 0.3171(4) 0.13373(15) 0.0210(9) Uani 1 1 d .
S3 S 0.2175(3) 0.4391(3) 0.23505(15) 0.0194(9) Uani 1 1 d .
S4 S 0.0965(4) 0.1550(3) 0.20152(15) 0.0219(9) Uani 1 1 d .
S5 S 0.1886(3) -0.0245(3) 0.28492(15) 0.0200(9) Uani 1 1 d .
S6 S 0.3218(3) 0.0271(3) 0.16453(15) 0.0206(9) Uani 1 1 d .
S7 S 0.5799(3) 0.2401(3) 0.18505(15) 0.0201(9) Uani 1 1 d .
S8 S 0.5364(3) 0.4952(3) 0.21831(14) 0.0197(9) Uani 1 1 d .
S9 S 0.4062(3) 0.4492(3) 0.33566(15) 0.0198(9) Uani 1 1 d .
S10 S 0.6202(3) 0.3209(4) 0.31007(15) 0.0213(9) Uani 1 1 d .
S11 S 0.3633(3) 0.1511(3) 0.37022(14) 0.0197(9) Uani 1 1 d .
S12 S 0.0600(4) 0.0232(4) 0.40413(18) 0.0287(10) Uani 1 1 d .
S13 S 0.1309(3) 0.2323(3) 0.32713(15) 0.0190(8) Uani 1 1 d .
S14 S 0.4945(4) 0.0310(3) 0.27399(15) 0.0204(9) Uani 1 1 d .
S15 S 0.3583(3) 0.2350(3) 0.25234(14) 0.0161(8) Uani 1 1 d .
S16 S 0.5826(4) 0.6751(5) 0.46485(18) 0.0373(12) Uani 1 1 d .
S17 S 0.6656(5) -0.1901(6) 0.0172(3) 0.059(2) Uani 1 1 d .
N1 N 0.6656(12) 0.5952(12) 0.3264(5) 0.023(3) Uani 1 1 d .
N2 N 0.5583(12) -0.0361(12) 0.1643(6) 0.025(3) Uani 1 1 d .
C1 C 0.0753(16) 0.3574(15) 0.0698(7) 0.028(4) Uiso 1 1 d .
C2 C 0.071(2) 0.264(2) 0.0573(9) 0.046(6) Uiso 1 1 d .
H2 H 0.0610 0.2121 0.0786 0.055 Uiso 1 1 calc R
C3 C 0.0830(18) 0.2405(18) 0.0104(8) 0.039(5) Uiso 1 1 d .
H3 H 0.0824 0.1742 0.0006 0.047 Uiso 1 1 calc R
C4 C 0.095(2) 0.321(2) -0.0197(11) 0.058(7) Uiso 1 1 d .
H4 H 0.0957 0.3077 -0.0507 0.070 Uiso 1 1 calc R
C5 C 0.107(3) 0.426(3) -0.0035(15) 0.094(12) Uiso 1 1 d .
H5 H 0.1261 0.4835 -0.0221 0.113 Uiso 1 1 calc R
C6 C 0.089(2) 0.433(2) 0.0407(10) 0.058(7) Uiso 1 1 d .
H6 H 0.0865 0.4976 0.0519 0.070 Uiso 1 1 calc R
C7 C 0.3617(15) 0.4397(15) 0.1070(7) 0.025(4) Uiso 1 1 d .
C8 C 0.379(2) 0.440(2) 0.0611(10) 0.057(7) Uiso 1 1 d .
H8 H 0.3681 0.3785 0.0442 0.068 Uiso 1 1 calc R
C9 C 0.415(2) 0.542(2) 0.0399(11) 0.060(7) Uiso 1 1 d .
H9 H 0.4400 0.5458 0.0106 0.071 Uiso 1 1 calc R
C10 C 0.412(2) 0.627(2) 0.0614(9) 0.048(6) Uiso 1 1 d .
H10 H 0.4265 0.6897 0.0460 0.057 Uiso 1 1 calc R
C11 C 0.3856(16) 0.6257(17) 0.1078(7) 0.032(4) Uiso 1 1 d .
H11 H 0.3837 0.6864 0.1229 0.039 Uiso 1 1 calc R
C12 C 0.3631(15) 0.5329(15) 0.1302(7) 0.028(4) Uiso 1 1 d .
H12 H 0.3487 0.5318 0.1610 0.033 Uiso 1 1 calc R
C13 C 0.0991(13) 0.4543(13) 0.2568(6) 0.019(3) Uiso 1 1 d .
C14 C 0.1016(15) 0.5437(15) 0.2825(7) 0.027(4) Uiso 1 1 d .
H14 H 0.1646 0.5960 0.2865 0.032 Uiso 1 1 calc R
C15 C 0.0127(16) 0.5561(17) 0.3022(7) 0.032(4) Uiso 1 1 d .
H15 H 0.0158 0.6149 0.3199 0.038 Uiso 1 1 calc R
C16 C -0.0820(15) 0.4784(15) 0.2948(7) 0.026(4) Uiso 1 1 d .
H16 H -0.1426 0.4877 0.3068 0.031 Uiso 1 1 calc R
C17 C -0.0885(17) 0.3912(17) 0.2710(7) 0.032(4) Uiso 1 1 d .
H17 H -0.1525 0.3401 0.2676 0.039 Uiso 1 1 calc R
C18 C 0.0035(14) 0.3762(14) 0.2505(6) 0.021(4) Uiso 1 1 d .
H18 H -0.0004 0.3162 0.2335 0.025 Uiso 1 1 calc R
C19 C 0.0164(16) 0.0790(16) 0.1564(7) 0.030(4) Uiso 1 1 d .
C20 C -0.071(2) 0.101(2) 0.1424(9) 0.045(6) Uiso 1 1 d .
H20 H -0.0916 0.1526 0.1576 0.054 Uiso 1 1 calc R
C21 C -0.132(2) 0.048(2) 0.1061(10) 0.055(7) Uiso 1 1 d .
H21 H -0.1925 0.0650 0.0973 0.066 Uiso 1 1 calc R
C22 C -0.105(3) -0.025(3) 0.0839(12) 0.071(9) Uiso 1 1 d .
H22 H -0.1407 -0.0539 0.0570 0.085 Uiso 1 1 calc R
C23 C -0.025(4) -0.059(4) 0.1009(18) 0.119(16) Uiso 1 1 d .
H23 H -0.0078 -0.1121 0.0855 0.143 Uiso 1 1 calc R
C24 C 0.039(4) -0.011(4) 0.1449(18) 0.120(16) Uiso 1 1 d .
H24 H 0.0850 -0.0397 0.1608 0.144 Uiso 1 1 calc R
C25 C 0.0608(14) -0.0991(14) 0.2616(6) 0.023(4) Uiso 1 1 d .
C26 C 0.0540(17) -0.1948(17) 0.2436(7) 0.035(5) Uiso 1 1 d .
H26 H 0.1090 -0.2236 0.2476 0.042 Uiso 1 1 calc R
C27 C -0.037(2) -0.249(2) 0.2189(9) 0.049(6) Uiso 1 1 d .
H27 H -0.0407 -0.3125 0.2046 0.058 Uiso 1 1 calc R
C28 C -0.1207(19) -0.2097(19) 0.2158(8) 0.042(5) Uiso 1 1 d .
H28 H -0.1821 -0.2475 0.2006 0.050 Uiso 1 1 calc R
C29 C -0.1138(19) -0.1128(18) 0.2354(8) 0.040(5) Uiso 1 1 d .
H29 H -0.1700 -0.0851 0.2332 0.048 Uiso 1 1 calc R
C30 C -0.0208(15) -0.0579(16) 0.2586(7) 0.028(4) Uiso 1 1 d .
H30 H -0.0149 0.0069 0.2719 0.034 Uiso 1 1 calc R
C31 C 0.2714(14) -0.1116(14) 0.1607(6) 0.021(4) Uiso 1 1 d .
C32 C 0.2953(17) -0.1723(17) 0.1958(7) 0.033(5) Uiso 1 1 d .
H32 H 0.3403 -0.1395 0.2197 0.040 Uiso 1 1 calc R
C33 C 0.2535(17) -0.2792(17) 0.1956(8) 0.037(5) Uiso 1 1 d .
H33 H 0.2676 -0.3184 0.2193 0.044 Uiso 1 1 calc R
C34 C 0.186(2) -0.329(2) 0.1562(9) 0.049(6) Uiso 1 1 d .
H34 H 0.1593 -0.4008 0.1537 0.059 Uiso 1 1 calc R
C35 C 0.162(2) -0.2670(19) 0.1234(9) 0.045(6) Uiso 1 1 d .
H35 H 0.1176 -0.2977 0.0991 0.054 Uiso 1 1 calc R
C36 C 0.2048(16) -0.1576(16) 0.1258(7) 0.032(5) Uiso 1 1 d .
H36 H 0.1871 -0.1171 0.1034 0.039 Uiso 1 1 calc R
C37 C 0.6265(14) 0.2482(14) 0.1291(6) 0.022(4) Uiso 1 1 d .
C38 C 0.7317(19) 0.2656(18) 0.1217(8) 0.041(5) Uiso 1 1 d .
H38 H 0.7769 0.2721 0.1469 0.049 Uiso 1 1 calc R
C39 C 0.7742(17) 0.2742(16) 0.0784(7) 0.033(5) Uiso 1 1 d .
H39 H 0.8450 0.2820 0.0745 0.040 Uiso 1 1 calc R
C40 C 0.7059(18) 0.2704(18) 0.0415(8) 0.040(5) Uiso 1 1 d .
H40 H 0.7311 0.2808 0.0122 0.049 Uiso 1 1 calc R
C41 C 0.601(2) 0.251(2) 0.0489(9) 0.049(6) Uiso 1 1 d .
H41 H 0.5560 0.2456 0.0238 0.059 Uiso 1 1 calc R
C42 C 0.561(2) 0.2401(19) 0.0893(8) 0.042(5) Uiso 1 1 d .
H42 H 0.4890 0.2270 0.0922 0.051 Uiso 1 1 calc R
C43 C 0.6508(15) 0.5122(14) 0.1862(6) 0.024(4) Uiso 1 1 d .
C44 C 0.7400(15) 0.4899(15) 0.2021(7) 0.028(4) Uiso 1 1 d .
H44 H 0.7435 0.4683 0.2318 0.033 Uiso 1 1 calc R
C45 C 0.8260(16) 0.4998(16) 0.1736(7) 0.030(4) Uiso 1 1 d .
H45 H 0.8855 0.4841 0.1845 0.036 Uiso 1 1 calc R
C46 C 0.8218(16) 0.5326(16) 0.1298(7) 0.031(4) Uiso 1 1 d .
H46 H 0.8775 0.5382 0.1106 0.037 Uiso 1 1 calc R
C47 C 0.7315(16) 0.5575(16) 0.1148(8) 0.033(5) Uiso 1 1 d .
H47 H 0.7295 0.5835 0.0858 0.040 Uiso 1 1 calc R
C48 C 0.6478(15) 0.5450(14) 0.1411(7) 0.025(4) Uiso 1 1 d .
H48 H 0.5876 0.5580 0.1294 0.030 Uiso 1 1 calc R
C49 C 0.3824(14) 0.5723(14) 0.3357(6) 0.022(4) Uiso 1 1 d .
C50 C 0.4193(16) 0.6451(15) 0.3020(7) 0.028(4) Uiso 1 1 d .
H50 H 0.4561 0.6287 0.2779 0.034 Uiso 1 1 calc R
C51 C 0.4012(18) 0.7404(18) 0.3043(8) 0.039(5) Uiso 1 1 d .
H51 H 0.4277 0.7882 0.2819 0.047 Uiso 1 1 calc R
C52 C 0.3457(19) 0.7676(19) 0.3383(8) 0.041(5) Uiso 1 1 d .
H52 H 0.3334 0.8322 0.3390 0.050 Uiso 1 1 calc R
C53 C 0.308(2) 0.695(2) 0.3723(9) 0.047(6) Uiso 1 1 d .
H53 H 0.2699 0.7109 0.3961 0.056 Uiso 1 1 calc R
C54 C 0.329(2) 0.597(2) 0.3694(9) 0.045(6) Uiso 1 1 d .
H54 H 0.3043 0.5487 0.3919 0.054 Uiso 1 1 calc R
C55 C 0.6636(14) 0.3295(14) 0.3684(6) 0.023(4) Uiso 1 1 d .
C56 C 0.7449(18) 0.2856(18) 0.3801(8) 0.037(5) Uiso 1 1 d .
H56 H 0.7756 0.2553 0.3577 0.045 Uiso 1 1 calc R
C57 C 0.778(2) 0.288(2) 0.4244(9) 0.050(6) Uiso 1 1 d .
H57 H 0.8329 0.2619 0.4317 0.061 Uiso 1 1 calc R
C58 C 0.734(2) 0.328(2) 0.4573(10) 0.052(6) Uiso 1 1 d .
H58 H 0.7572 0.3265 0.4873 0.062 Uiso 1 1 calc R
C59 C 0.6507(18) 0.3710(18) 0.4474(8) 0.040(5) Uiso 1 1 d .
H59 H 0.6201 0.3996 0.4703 0.048 Uiso 1 1 calc R
C60 C 0.6157(18) 0.3696(17) 0.4011(8) 0.036(5) Uiso 1 1 d .
H60 H 0.5605 0.3960 0.3935 0.043 Uiso 1 1 calc R
C61 C 0.4061(14) 0.0566(14) 0.4018(6) 0.022(4) Uiso 1 1 d .
C62 C 0.3338(17) -0.0273(16) 0.4206(7) 0.032(5) Uiso 1 1 d .
H62 H 0.2624 -0.0385 0.4150 0.039 Uiso 1 1 calc R
C63 C 0.3692(19) -0.0946(19) 0.4480(8) 0.043(5) Uiso 1 1 d .
H63 H 0.3217 -0.1485 0.4625 0.051 Uiso 1 1 calc R
C64 C 0.475(2) -0.080(2) 0.4534(9) 0.045(6) Uiso 1 1 d .
H64 H 0.4988 -0.1283 0.4694 0.054 Uiso 1 1 calc R
C65 C 0.5423(19) 0.0006(18) 0.4362(8) 0.039(5) Uiso 1 1 d .
H65 H 0.6135 0.0098 0.4414 0.047 Uiso 1 1 calc R
C66 C 0.5117(18) 0.0715(18) 0.4110(8) 0.038(5) Uiso 1 1 d .
H66 H 0.5613 0.1293 0.4001 0.046 Uiso 1 1 calc R
C67 C 0.0613(16) -0.0991(16) 0.4249(7) 0.028(4) Uiso 1 1 d .
C68 C 0.0426(16) -0.1199(16) 0.4692(7) 0.031(4) Uiso 1 1 d .
H68 H 0.0356 -0.0674 0.4888 0.037 Uiso 1 1 calc R
C69 C 0.0337(18) -0.2166(18) 0.4860(9) 0.041(5) Uiso 1 1 d .
H69 H 0.0205 -0.2274 0.5167 0.050 Uiso 1 1 calc R
C70 C 0.0435(18) -0.2974(19) 0.4597(8) 0.039(5) Uiso 1 1 d .
H70 H 0.0366 -0.3626 0.4715 0.047 Uiso 1 1 calc R
C71 C 0.0642(17) -0.2772(18) 0.4147(8) 0.036(5) Uiso 1 1 d .
H71 H 0.0720 -0.3303 0.3957 0.044 Uiso 1 1 calc R
C72 C 0.0738(15) -0.1809(15) 0.3967(7) 0.028(4) Uiso 1 1 d .
H72 H 0.0884 -0.1697 0.3662 0.034 Uiso 1 1 calc R
C73 C 0.1277(15) 0.3112(15) 0.3777(7) 0.025(4) Uiso 1 1 d .
C74 C 0.0567(15) 0.3648(15) 0.3774(7) 0.028(4) Uiso 1 1 d .
H74 H 0.0117 0.3601 0.3523 0.033 Uiso 1 1 calc R
C75 C 0.0510(16) 0.4272(16) 0.4150(7) 0.030(4) Uiso 1 1 d .
H75 H 0.0016 0.4639 0.4152 0.036 Uiso 1 1 calc R
C76 C 0.1196(15) 0.4346(16) 0.4523(7) 0.029(4) Uiso 1 1 d .
H76 H 0.1148 0.4750 0.4777 0.035 Uiso 1 1 calc R
C77 C 0.1957(17) 0.3812(17) 0.4515(8) 0.034(5) Uiso 1 1 d .
H77 H 0.2421 0.3859 0.4761 0.041 Uiso 1 1 calc R
C78 C 0.2001(17) 0.3193(17) 0.4119(7) 0.033(5) Uiso 1 1 d .
H78 H 0.2514 0.2852 0.4097 0.040 Uiso 1 1 calc R
C79 C 0.6256(14) 0.0385(14) 0.2928(6) 0.022(4) Uiso 1 1 d .
C80 C 0.7154(14) 0.1035(14) 0.2701(6) 0.023(4) Uiso 1 1 d .
H80 H 0.7078 0.1398 0.2442 0.028 Uiso 1 1 calc R
C81 C 0.8155(18) 0.1090(18) 0.2891(8) 0.038(5) Uiso 1 1 d .
H81 H 0.8750 0.1497 0.2754 0.046 Uiso 1 1 calc R
C82 C 0.8269(18) 0.0560(18) 0.3273(8) 0.038(5) Uiso 1 1 d .
H82 H 0.8935 0.0637 0.3397 0.046 Uiso 1 1 calc R
C83 C 0.7397(19) -0.009(2) 0.3477(9) 0.045(6) Uiso 1 1 d .
H83 H 0.7478 -0.0482 0.3726 0.054 Uiso 1 1 calc R
C84 C 0.6401(16) -0.0155(16) 0.3299(7) 0.031(4) Uiso 1 1 d .
H84 H 0.5817 -0.0578 0.3438 0.037 Uiso 1 1 calc R
C85 C 0.7549(15) 0.6476(15) 0.3070(7) 0.025(4) Uiso 1 1 d .
H85 H 0.7670 0.6266 0.2779 0.030 Uiso 1 1 calc R
C86 C 0.8270(16) 0.7273(16) 0.3264(7) 0.031(4) Uiso 1 1 d .
H86 H 0.8877 0.7603 0.3114 0.037 Uiso 1 1 calc R
C87 C 0.8100(16) 0.7596(16) 0.3689(7) 0.030(4) Uiso 1 1 d .
H87 H 0.8595 0.8158 0.3828 0.036 Uiso 1 1 calc R
C88 C 0.7167(15) 0.7083(15) 0.3924(7) 0.027(4) Uiso 1 1 d .
C89 C 0.6481(15) 0.6281(15) 0.3672(7) 0.026(4) Uiso 1 1 d .
H89 H 0.5845 0.5947 0.3801 0.032 Uiso 1 1 calc R
C90 C 0.6931(15) 0.7385(15) 0.4365(7) 0.028(4) Uiso 1 1 d .
C91 C 0.7566(19) 0.8250(18) 0.4638(8) 0.039(5) Uiso 1 1 d .
H91 H 0.8188 0.8711 0.4545 0.047 Uiso 1 1 calc R
C92 C 0.7112(19) 0.8304(19) 0.5069(9) 0.044(6) Uiso 1 1 d .
H92 H 0.7415 0.8798 0.5295 0.053 Uiso 1 1 calc R
C93 C 0.6200(17) 0.7562(17) 0.5112(8) 0.035(5) Uiso 1 1 d .
H93 H 0.5806 0.7496 0.5372 0.042 Uiso 1 1 calc R
C94 C 0.5806(16) -0.1125(16) 0.1881(7) 0.032(4) Uiso 1 1 d .
H94 H 0.5720 -0.1136 0.2194 0.038 Uiso 1 1 calc R
C95 C 0.6158(17) -0.1892(17) 0.1676(7) 0.033(5) Uiso 1 1 d .
H95 H 0.6301 -0.2419 0.1844 0.040 Uiso 1 1 calc R
C96 C 0.6292(19) -0.184(2) 0.1197(9) 0.044(6) Uiso 1 1 d .
H96 H 0.6534 -0.2336 0.1047 0.053 Uiso 1 1 calc R
C97 C 0.6069(16) -0.1077(16) 0.0961(7) 0.030(4) Uiso 1 1 d .
C98 C 0.5712(15) -0.0353(15) 0.1191(7) 0.025(4) Uiso 1 1 d .
H98 H 0.5553 0.0167 0.1026 0.030 Uiso 1 1 calc R
C99 C 0.6256(17) -0.0966(17) 0.0478(8) 0.035(5) Uiso 1 1 d .
C100 C 0.6255(19) -0.017(2) 0.0203(9) 0.045(6) Uiso 1 1 d .
H100 H 0.6065 0.0413 0.0294 0.054 Uiso 1 1 calc R
C101 C 0.658(2) -0.034(2) -0.0246(11) 0.060(7) Uiso 1 1 d .
H101 H 0.6629 0.0132 -0.0477 0.072 Uiso 1 1 calc R
C102 C 0.679(2) -0.116(2) -0.0297(10) 0.052(6) Uiso 1 1 d .
H102 H 0.7012 -0.1360 -0.0572 0.063 Uiso 1 1 calc R

loop_
_atom_site_aniso_label
_atom_site_aniso_U_11
_atom_site_aniso_U_22
_atom_site_aniso_U_33
_atom_site_aniso_U_23
_atom_site_aniso_U_13
_atom_site_aniso_U_12
Zn1 0.0200(10) 0.0224(10) 0.0161(10) -0.0016(8) -0.0002(8) 0.0048(8)
Zn2 0.0196(10) 0.0190(10) 0.0176(10) -0.0017(8) -0.0005(8) 0.0043(8)
Zn3 0.0194(10) 0.0210(10) 0.0143(10) 0.0002(8) 0.0020(8) 0.0043(8)
Zn4 0.0184(10) 0.0186(10) 0.0156(10) 0.0002(8) 0.0014(7) 0.0049(8)
Zn5 0.0222(10) 0.0211(10) 0.0166(10) 0.0017(8) 0.0016(8) 0.0047(8)
Zn6 0.0190(10) 0.0213(10) 0.0154(10) -0.0001(8) 0.0007(8) 0.0066(8)
Zn7 0.0202(10) 0.0207(10) 0.0159(10) -0.0017(8) 0.0014(8) 0.0035(8)
Zn8 0.0218(10) 0.0211(10) 0.0176(10) -0.0014(8) 0.0020(8) 0.0072(8)
S1 0.027(2) 0.030(2) 0.022(2) -0.0061(19) -0.0047(18) 0.012(2)
S2 0.022(2) 0.025(2) 0.016(2) -0.0002(17) 0.0000(17) 0.0079(18)
S3 0.021(2) 0.019(2) 0.017(2) -0.0007(16) 0.0002(16) 0.0048(17)
S4 0.023(2) 0.023(2) 0.019(2) -0.0008(17) -0.0035(17) 0.0064(18)
S5 0.022(2) 0.020(2) 0.018(2) -0.0002(16) 0.0034(16) 0.0046(17)
S6 0.023(2) 0.022(2) 0.017(2) -0.0006(17) 0.0000(17) 0.0067(17)
S7 0.018(2) 0.022(2) 0.020(2) -0.0004(17) 0.0020(16) 0.0052(17)
S8 0.023(2) 0.021(2) 0.014(2) -0.0013(16) 0.0000(16) 0.0046(17)
S9 0.021(2) 0.021(2) 0.017(2) -0.0025(16) -0.0017(16) 0.0059(17)
S10 0.020(2) 0.025(2) 0.019(2) -0.0010(17) -0.0011(17) 0.0069(17)
S11 0.021(2) 0.025(2) 0.014(2) 0.0026(16) 0.0031(16) 0.0090(17)
S12 0.029(2) 0.029(2) 0.031(3) 0.009(2) 0.012(2) 0.011(2)
S13 0.020(2) 0.021(2) 0.016(2) 0.0008(16) 0.0024(16) 0.0058(17)
S14 0.024(2) 0.020(2) 0.018(2) -0.0009(16) 0.0003(17) 0.0073(17)
S15 0.0168(19) 0.0173(19) 0.0134(19) -0.0014(15) 0.0000(15) 0.0038(16)
S16 0.037(3) 0.051(3) 0.023(3) -0.011(2) 0.000(2) 0.010(2)
S17 0.041(3) 0.071(5) 0.056(4) -0.042(4) 0.009(3) 0.003(3)
N1 0.019(7) 0.020(8) 0.025(8) 0.000(6) -0.003(6) 0.000(6)
N2 0.020(8) 0.025(8) 0.035(9) -0.011(7) -0.008(7) 0.013(6)

loop_
_atom_type_symbol
_atom_type_description
_atom_type_scat_dispersion_real
_atom_type_scat_dispersion_imag
_atom_type_scat_source
C C 0.0033 0.0016 'International Tables Vol C Tables 4.2.6.8 and 6.1.1.4'
H H 0.0000 0.0000 'International Tables Vol C Tables 4.2.6.8 and 6.1.1.4'
N N 0.0061 0.0033 'International Tables Vol C Tables 4.2.6.8 and 6.1.1.4'
S S 0.1246 0.1234 'International Tables Vol C Tables 4.2.6.8 and 6.1.1.4'
Zn Zn 0.2839 1.4301 'International Tables Vol C Tables 4.2.6.8 and 6.1.1.4'

loop_
_geom_angle_atom_site_label_1
_geom_angle_atom_site_label_2
_geom_angle_atom_site_label_3
_geom_angle
S1 Zn1 S3 104.86(18)
S1 Zn1 S2 116.19(19)
S3 Zn1 S2 107.84(17)
S1 Zn1 S4 116.31(19)
S3 Zn1 S4 105.40(17)
S2 Zn1 S4 105.49(17)
S15 Zn2 S5 105.57(17)
S15 Zn2 S4 101.59(17)
S5 Zn2 S4 112.07(18)
S15 Zn2 S6 103.33(17)
S5 Zn2 S6 114.91(17)
S4 Zn2 S6 117.22(17)
S15 Zn3 S2 106.57(17)
S15 Zn3 S8 107.52(16)
S2 Zn3 S8 114.61(17)
S15 Zn3 S7 98.99(16)
S2 Zn3 S7 122.33(17)
S8 Zn3 S7 105.00(17)
S13 Zn4 S3 112.92(17)
S13 Zn4 S15 108.16(17)
S3 Zn4 S15 108.03(17)
S13 Zn4 S9 116.23(17)
S3 Zn4 S9 109.07(17)
S15 Zn4 S9 101.56(16)
S12 Zn5 S5 121.57(19)
S12 Zn5 S13 99.80(18)
S5 Zn5 S13 111.13(17)
S12 Zn5 S11 119.78(19)
S5 Zn5 S11 100.29(17)
S13 Zn5 S11 103.03(17)
S11 Zn6 S15 104.07(17)
S11 Zn6 S10 116.91(18)
S15 Zn6 S10 104.37(17)
S11 Zn6 S14 113.42(17)
S15 Zn6 S14 106.26(17)
S10 Zn6 S14 110.58(17)
N1 Zn7 S10 108.5(5)
N1 Zn7 S9 103.3(5)
S10 Zn7 S9 109.16(17)
N1 Zn7 S8 109.8(5)
S10 Zn7 S8 114.48(17)
S9 Zn7 S8 111.03(17)
N2 Zn8 S14 106.4(5)
N2 Zn8 S7 113.4(5)
S14 Zn8 S7 109.93(17)
N2 Zn8 S6 104.6(4)
S14 Zn8 S6 113.19(18)
S7 Zn8 S6 109.31(17)
C1 S1 Zn1 105.2(7)
C7 S2 Zn3 105.6(6)
C7 S2 Zn1 102.6(6)
Zn3 S2 Zn1 106.03(18)
C13 S3 Zn4 103.2(6)
C13 S3 Zn1 105.9(6)
Zn4 S3 Zn1 103.66(18)
C19 S4 Zn2 111.7(7)
C19 S4 Zn1 104.8(7)
Zn2 S4 Zn1 109.86(19)
C25 S5 Zn2 95.9(6)
C25 S5 Zn5 113.3(6)
Zn2 S5 Zn5 106.60(18)
C31 S6 Zn8 107.0(6)
C31 S6 Zn2 107.8(6)
Zn8 S6 Zn2 101.03(18)
C37 S7 Zn8 107.0(6)
C37 S7 Zn3 110.5(6)
Zn8 S7 Zn3 103.92(18)
C43 S8 Zn3 97.3(6)
C43 S8 Zn7 113.9(6)
Zn3 S8 Zn7 100.78(18)
C49 S9 Zn7 107.3(6)
C49 S9 Zn4 105.2(6)
Zn7 S9 Zn4 105.56(18)
C55 S10 Zn7 107.5(6)
C55 S10 Zn6 105.6(6)
Zn7 S10 Zn6 102.39(18)
C61 S11 Zn6 106.2(6)
C61 S11 Zn5 109.7(6)
Zn6 S11 Zn5 110.41(18)
C67 S12 Zn5 113.1(7)
C73 S13 Zn4 101.3(6)
C73 S13 Zn5 108.9(6)
Zn4 S13 Zn5 108.11(18)
C79 S14 Zn8 109.8(6)
C79 S14 Zn6 104.7(6)
Zn8 S14 Zn6 100.56(18)
Zn6 S15 Zn3 114.83(18)
Zn6 S15 Zn2 107.87(18)
Zn3 S15 Zn2 108.29(18)
Zn6 S15 Zn4 108.93(18)
Zn3 S15 Zn4 108.79(18)
Zn2 S15 Zn4 107.93(18)
C93 S16 C90 91.9(11)
C102 S17 C99 90.0(13)
C89 N1 C85 116.9(16)
C89 N1 Zn7 120.3(13)
C85 N1 Zn7 122.7(13)
C94 N2 C98 118.1(17)
C94 N2 Zn8 119.6(14)
C98 N2 Zn8 122.0(13)
C2 C1 C6 122(2)
C2 C1 S1 119.6(18)
C6 C1 S1 118.1(19)
C1 C2 C3 120(2)
C1 C2 H2 120.1
C3 C2 H2 120.1
C4 C3 C2 117(2)
C4 C3 H3 121.6
C2 C3 H3 121.6
C3 C4 C5 121(3)
C3 C4 H4 119.5
C5 C4 H4 119.5
C6 C5 C4 114(4)
C6 C5 H5 123.1
C4 C5 H5 123.1
C1 C6 C5 126(3)
C1 C6 H6 117.2
C5 C6 H6 117.2
C8 C7 C12 120(2)
C8 C7 S2 117.6(18)
C12 C7 S2 121.9(15)
C7 C8 C9 117(3)
C7 C8 H8 121.5
C9 C8 H8 121.5
C10 C9 C8 121(3)
C10 C9 H9 119.3
C8 C9 H9 119.3
C9 C10 C11 120(3)
C9 C10 H10 119.8
C11 C10 H10 119.8
C12 C11 C10 119(2)
C12 C11 H11 120.4
C10 C11 H11 120.4
C11 C12 C7 120.8(19)
C11 C12 H12 119.6
C7 C12 H12 119.6
C18 C13 C14 118.9(17)
C18 C13 S3 121.4(13)
C14 C13 S3 119.6(14)
C15 C14 C13 121.6(18)
C15 C14 H14 119.2
C13 C14 H14 119.2
C14 C15 C16 118.5(19)
C14 C15 H15 120.7
C16 C15 H15 120.7
C17 C16 C15 122(2)
C17 C16 H16 118.9
C15 C16 H16 118.9
C16 C17 C18 120.1(19)
C16 C17 H17 119.9
C18 C17 H17 119.9
C13 C18 C17 118.6(17)
C13 C18 H18 120.7
C17 C18 H18 120.7
C20 C19 C24 124(3)
C20 C19 S4 119.9(18)
C24 C19 S4 115(3)
C19 C20 C21 122(3)
C19 C20 H20 119.0
C21 C20 H20 119.0
C22 C21 C20 121(3)
C22 C21 H21 119.7
C20 C21 H21 119.7
C21 C22 C23 119(4)
C21 C22 H22 120.6
C23 C22 H22 120.6
C22 C23 C24 123(5)
C22 C23 H23 118.5
C24 C23 H23 118.5
C19 C24 C23 108(4)
C19 C24 H24 125.8
C23 C24 H24 125.8
C30 C25 C26 121.6(19)
C30 C25 S5 121.7(15)
C26 C25 S5 116.4(15)
C25 C26 C27 119(2)
C25 C26 H26 120.4
C27 C26 H26 120.4
C28 C27 C26 120(2)
C28 C27 H27 119.9
C26 C27 H27 119.9
C27 C28 C29 120(2)
C27 C28 H28 120.0
C29 C28 H28 120.0
C30 C29 C28 119(2)
C30 C29 H29 120.6
C28 C29 H29 120.6
C25 C30 C29 120(2)
C25 C30 H30 120.0
C29 C30 H30 120.0
C36 C31 C32 120.2(18)
C36 C31 S6 119.9(15)
C32 C31 S6 119.7(15)
C33 C32 C31 122(2)
C33 C32 H32 119.1
C31 C32 H32 119.1
C32 C33 C34 118(2)
C32 C33 H33 121.2
C34 C33 H33 121.2
C35 C34 C33 119(2)
C35 C34 H34 120.5
C33 C34 H34 120.5
C34 C35 C36 121(2)
C34 C35 H35 119.3
C36 C35 H35 119.3
C31 C36 C35 120(2)
C31 C36 H36 119.9
C35 C36 H36 119.9
C38 C37 C42 115.8(19)
C38 C37 S7 120.4(16)
C42 C37 S7 123.7(16)
C37 C38 C39 124(2)
C37 C38 H38 118.2
C39 C38 H38 118.2
C38 C39 C40 117(2)
C38 C39 H39 121.4
C40 C39 H39 121.4
C41 C40 C39 119(2)
C41 C40 H40 120.5
C39 C40 H40 120.5
C42 C41 C40 124(3)
C42 C41 H41 118.2
C40 C41 H41 118.2
C41 C42 C37 121(2)
C41 C42 H42 119.7
C37 C42 H42 119.7
C44 C43 C48 118.5(18)
C44 C43 S8 123.7(15)
C48 C43 S8 117.7(14)
C43 C44 C45 120.5(19)
C43 C44 H44 119.7
C45 C44 H44 119.7
C46 C45 C44 120.1(19)
C46 C45 H45 119.9
C44 C45 H45 119.9
C45 C46 C47 118(2)
C45 C46 H46 120.9
C47 C46 H46 120.9
C48 C47 C46 122(2)
C48 C47 H47 118.9
C46 C47 H47 118.9
C47 C48 C43 120.4(19)
C47 C48 H48 119.8
C43 C48 H48 119.8
C54 C49 C50 118.9(19)
C54 C49 S9 118.5(16)
C50 C49 S9 122.6(15)
C51 C50 C49 120(2)
C51 C50 H50 119.9
C49 C50 H50 119.9
C52 C51 C50 122(2)
C52 C51 H51 118.9
C50 C51 H51 118.9
C51 C52 C53 118(2)
C51 C52 H52 120.9
C53 C52 H52 120.9
C52 C53 C54 119(2)
C52 C53 H53 120.7
C54 C53 H53 120.7
C49 C54 C53 122(2)
C49 C54 H54 119.0
C53 C54 H54 119.0
C60 C55 C56 120.4(19)
C60 C55 S10 121.7(16)
C56 C55 S10 117.7(15)
C57 C56 C55 119(2)
C57 C56 H56 120.4
C55 C56 H56 120.4
C58 C57 C56 122(3)
C58 C57 H57 118.8
C56 C57 H57 118.8
C57 C58 C59 121(3)
C57 C58 H58 119.7
C59 C58 H58 119.7
C58 C59 C60 118(2)
C58 C59 H59 121.0
C60 C59 H59 121.0
C55 C60 C59 119(2)
C55 C60 H60 120.3
C59 C60 H60 120.3
C66 C61 C62 118.9(19)
C66 C61 S11 120.3(15)
C62 C61 S11 120.6(15)
C61 C62 C63 119(2)
C61 C62 H62 120.3
C63 C62 H62 120.3
C64 C63 C62 119(2)
C64 C63 H63 120.4
C62 C63 H63 120.4
C65 C64 C63 121(2)
C65 C64 H64 119.7
C63 C64 H64 119.7
C64 C65 C66 122(2)
C64 C65 H65 118.8
C66 C65 H65 118.8
C65 C66 C61 119(2)
C65 C66 H66 120.3
C61 C66 H66 120.3
C68 C67 C72 117.1(19)
C68 C67 S12 119.6(16)
C72 C67 S12 123.2(16)
C67 C68 C69 122(2)
C67 C68 H68 119.2
C69 C68 H68 119.2
C70 C69 C68 123(2)
C70 C69 H69 118.5
C68 C69 H69 118.5
C69 C70 C71 116(2)
C69 C70 H70 121.8
C71 C70 H70 121.8
C70 C71 C72 122(2)
C70 C71 H71 118.8
C72 C71 H71 118.8
C71 C72 C67 120(2)
C71 C72 H72 120.1
C67 C72 H72 120.1
C74 C73 C78 123.4(19)
C74 C73 S13 116.8(15)
C78 C73 S13 119.6(15)
C73 C74 C75 119.5(19)
C73 C74 H74 120.3
C75 C74 H74 120.3
C76 C75 C74 119.9(19)
C76 C75 H75 120.1
C74 C75 H75 120.1
C75 C76 C77 120(2)
C75 C76 H76 120.0
C77 C76 H76 120.0
C76 C77 C78 118(2)
C76 C77 H77 120.9
C78 C77 H77 120.9
C73 C78 C77 119(2)
C73 C78 H78 120.7
C77 C78 H78 120.7
C84 C79 C80 119.9(17)
C84 C79 S14 119.1(15)
C80 C79 S14 121.0(14)
C81 C80 C79 116.7(18)
C81 C80 H80 121.6
C79 C80 H80 121.6
C82 C81 C80 122(2)
C82 C81 H81 119.1
C80 C81 H81 119.1
C81 C82 C83 121(2)
C81 C82 H82 119.6
C83 C82 H82 119.6
C82 C83 C84 119(2)
C82 C83 H83 120.7
C84 C83 H83 120.7
C79 C84 C83 122(2)
C79 C84 H84 118.9
C83 C84 H84 118.9
N1 C85 C86 124.6(19)
N1 C85 H85 117.7
C86 C85 H85 117.7
C85 C86 C87 118(2)
C85 C86 H86 120.8
C87 C86 H86 120.8
C86 C87 C88 121.0(19)
C86 C87 H87 119.5
C88 C87 H87 119.5
C89 C88 C90 122.3(18)
C89 C88 C87 113.5(18)
C90 C88 C87 124.1(18)
N1 C89 C88 125.4(18)
N1 C89 H89 117.3
C88 C89 H89 117.3
C88 C90 C91 125.9(19)
C88 C90 S16 123.7(15)
C91 C90 S16 110.4(16)
C92 C91 C90 111(2)
C92 C91 H91 124.6
C90 C91 H91 124.6
C93 C92 C91 113(2)
C93 C92 H92 123.7
C91 C92 H92 123.7
C92 C93 S16 114.2(19)
C92 C93 H93 122.9
S16 C93 H93 122.9
N2 C94 C95 122(2)
N2 C94 H94 118.8
C95 C94 H94 118.8
C94 C95 C96 117(2)
C94 C95 H95 121.5
C96 C95 H95 121.5
C97 C96 C95 120(2)
C97 C96 H96 119.8
C95 C96 H96 119.8
C96 C97 C98 119(2)
C96 C97 C99 122(2)
C98 C97 C99 119.5(19)
N2 C98 C97 123.3(18)
N2 C98 H98 118.4
C97 C98 H98 118.4
C100 C99 C97 130(2)
C100 C99 S17 109.2(18)
C97 C99 S17 120.5(16)
C99 C100 C101 112(2)
C99 C100 H100 124.1
C101 C100 H100 124.1
C102 C101 C100 114(3)
C102 C101 H101 123.0
C100 C101 H101 123.0
C101 C102 S17 115(3)
C101 C102 H102 122.5
S17 C102 H102 122.5

loop_
_geom_bond_atom_site_label_1
_geom_bond_atom_site_label_2
_geom_bond_distance
Zn1 S1 2.265(5)
Zn1 S3 2.385(5)
Zn1 S2 2.386(5)
Zn1 S4 2.386(5)
Zn2 S15 2.330(4)
Zn2 S5 2.345(5)
Zn2 S4 2.345(5)
Zn2 S6 2.377(5)
Zn3 S15 2.331(5)
Zn3 S2 2.335(5)
Zn3 S8 2.358(5)
Zn3 S7 2.378(5)
Zn4 S13 2.318(5)
Zn4 S3 2.322(5)
Zn4 S15 2.351(5)
Zn4 S9 2.362(5)
Zn5 S12 2.271(5)
Zn5 S5 2.382(5)
Zn5 S13 2.389(5)
Zn5 S11 2.430(5)
Zn6 S11 2.327(5)
Zn6 S15 2.329(5)
Zn6 S10 2.364(5)
Zn6 S14 2.366(5)
Zn7 N1 2.070(15)
Zn7 S10 2.340(5)
Zn7 S9 2.347(5)
Zn7 S8 2.359(5)
Zn8 N2 2.066(15)
Zn8 S14 2.332(5)
Zn8 S7 2.332(5)
Zn8 S6 2.347(5)
S1 C1 1.85(2)
S2 C7 1.78(2)
S3 C13 1.781(18)
S4 C19 1.79(2)
S5 C25 1.822(19)
S6 C31 1.790(18)
S7 C37 1.766(19)
S8 C43 1.774(19)
S9 C49 1.773(18)
S10 C55 1.789(19)
S11 C61 1.798(18)
S12 C67 1.77(2)
S13 C73 1.82(2)
S14 C79 1.796(19)
S16 C93 1.70(2)
S16 C90 1.72(2)
S17 C102 1.70(3)
S17 C99 1.74(2)
N1 C89 1.32(2)
N1 C85 1.34(2)
N2 C94 1.35(3)
N2 C98 1.34(3)
C1 C2 1.29(3)
C1 C6 1.32(3)
C2 C3 1.43(3)
C2 H2 0.9300
C3 C4 1.39(4)
C3 H3 0.9300
C4 C5 1.44(5)
C4 H4 0.9300
C5 C6 1.33(5)
C5 H5 0.9300
C6 H6 0.9300
C7 C8 1.38(3)
C7 C12 1.41(3)
C8 C9 1.47(4)
C8 H8 0.9300
C9 C10 1.32(4)
C9 H9 0.9300
C10 C11 1.41(3)
C10 H10 0.9300
C11 C12 1.38(3)
C11 H11 0.9300
C12 H12 0.9300
C13 C18 1.40(2)
C13 C14 1.40(3)
C14 C15 1.38(3)
C14 H14 0.9300
C15 C16 1.40(3)
C15 H15 0.9300
C16 C17 1.33(3)
C16 H16 0.9300
C17 C18 1.44(3)
C17 H17 0.9300
C18 H18 0.9300
C19 C20 1.34(3)
C19 C24 1.37(5)
C20 C21 1.38(4)
C20 H20 0.9300
C21 C22 1.31(4)
C21 H21 0.9300
C22 C23 1.37(6)
C22 H22 0.9300
C23 C24 1.55(7)
C23 H23 0.9300
C24 H24 0.9300
C25 C30 1.36(3)
C25 C26 1.36(3)
C26 C27 1.40(3)
C26 H26 0.9300
C27 C28 1.37(3)
C27 H27 0.9300
C28 C29 1.39(3)
C28 H28 0.9300
C29 C30 1.40(3)
C29 H29 0.9300
C30 H30 0.9300
C31 C36 1.36(3)
C31 C32 1.41(3)
C32 C33 1.38(3)
C32 H32 0.9300
C33 C34 1.48(3)
C33 H33 0.9300
C34 C35 1.37(4)
C34 H34 0.9300
C35 C36 1.42(3)
C35 H35 0.9300
C36 H36 0.9300
C37 C38 1.38(3)
C37 C42 1.43(3)
C38 C39 1.40(3)
C38 H38 0.9300
C39 C40 1.39(3)
C39 H39 0.9300
C40 C41 1.37(3)
C40 H40 0.9300
C41 C42 1.31(4)
C41 H41 0.9300
C42 H42 0.9300
C43 C44 1.38(3)
C43 C48 1.41(3)
C44 C45 1.41(3)
C44 H44 0.9300
C45 C46 1.37(3)
C45 H45 0.9300
C46 C47 1.40(3)
C46 H46 0.9300
C47 C48 1.34(3)
C47 H47 0.9300
C48 H48 0.9300
C49 C54 1.33(3)
C49 C50 1.40(3)
C50 C51 1.37(3)
C50 H50 0.9300
C51 C52 1.36(3)
C51 H51 0.9300
C52 C53 1.40(3)
C52 H52 0.9300
C53 C54 1.43(3)
C53 H53 0.9300
C54 H54 0.9300
C55 C60 1.36(3)
C55 C56 1.41(3)
C56 C57 1.36(3)
C56 H56 0.9300
C57 C58 1.32(4)
C57 H57 0.9300
C58 C59 1.42(4)
C58 H58 0.9300
C59 C60 1.42(3)
C59 H59 0.9300
C60 H60 0.9300
C61 C66 1.38(3)
C61 C62 1.39(3)
C62 C63 1.40(3)
C62 H62 0.9300
C63 C64 1.37(3)
C63 H63 0.9300
C64 C65 1.31(3)
C64 H64 0.9300
C65 C66 1.36(3)
C65 H65 0.9300
C66 H66 0.9300
C67 C68 1.35(3)
C67 C72 1.42(3)
C68 C69 1.37(3)
C68 H68 0.9300
C69 C70 1.36(3)
C69 H69 0.9300
C70 C71 1.37(3)
C70 H70 0.9300
C71 C72 1.38(3)
C71 H71 0.9300
C72 H72 0.9300
C73 C74 1.34(3)
C73 C78 1.36(3)
C74 C75 1.39(3)
C74 H74 0.9300
C75 C76 1.40(3)
C75 H75 0.9300
C76 C77 1.40(3)
C76 H76 0.9300
C77 C78 1.43(3)
C77 H77 0.9300
C78 H78 0.9300
C79 C84 1.36(3)
C79 C80 1.45(3)
C80 C81 1.42(3)
C80 H80 0.9300
C81 C82 1.37(3)
C81 H81 0.9300
C82 C83 1.39(3)
C82 H82 0.9300
C83 C84 1.40(3)
C83 H83 0.9300
C84 H84 0.9300
C85 C86 1.32(3)
C85 H85 0.9300
C86 C87 1.36(3)
C86 H86 0.9300
C87 C88 1.44(3)
C87 H87 0.9300
C88 C89 1.38(3)
C88 C90 1.42(3)
C89 H89 0.9300
C90 C91 1.44(3)
C91 C92 1.43(3)
C91 H91 0.9300
C92 C93 1.34(3)
C92 H92 0.9300
C93 H93 0.9300
C94 C95 1.39(3)
C94 H94 0.9300
C95 C96 1.42(3)
C95 H95 0.9300
C96 C97 1.35(3)
C96 H96 0.9300
C97 C98 1.37(3)
C97 C99 1.45(3)
C98 H98 0.9300
C99 C100 1.35(3)
C100 C101 1.44(4)
C100 H100 0.9300
C101 C102 1.22(4)
C101 H101 0.9300
C102 H102 0.9300
